data_1008090
loop_
_publ_author_name
'de Santis, P'
'Giglio, E'
'Ripamonti, A'

_publ_section_title
;
The crystal structure of trimeric phosphonitrilic bromide.
;
_journal_coden_ASTM JINCAO
_journal_name_full 'Journal of Inorganic and Nuclear Chemistry'
_journal_page_first 469
_journal_page_last 474
_journal_paper_doi 10.1016/0022-1902(62)80232-2
_journal_volume 24
_journal_year 1962
_chemical_formula_structural '(N P BR2)3'
_chemical_formula_sum 'Br6 N3 P3'
_chemical_name_systematic Tris(dibromophosphazene)
_space_group_IT_number 62
_symmetry_cell_setting orthorhombic
_symmetry_Int_Tables_number 62
_symmetry_space_group_name_Hall '-P 2ac 2n'
_symmetry_space_group_name_H-M 'P n m a'
_cell_angle_alpha 90
_cell_angle_beta 90
_cell_angle_gamma 90
_cell_formula_units_Z 4
_cell_length_a 6.63(1)
_cell_length_b 13.36(2)
_cell_length_c 14.43(2)
_cell_volume 1278.2
_refine_ls_R_factor_all 0.21
_cod_database_code 1008090

loop_
_symmetry_equiv_pos_as_xyz
x,y,z
1/2+x,1/2-y,1/2-z
-x,1/2+y,-z
1/2-x,-y,1/2+z
-x,-y,-z
1/2-x,1/2+y,1/2+z
x,1/2-y,z
1/2+x,y,1/2-z

loop_
_atom_site_label
_atom_site_type_symbol
_atom_site_symmetry_multiplicity
_atom_site_Wyckoff_symbol
_atom_site_fract_x
_atom_site_fract_y
_atom_site_fract_z
_atom_site_occupancy
_atom_site_attached_hydrogens
_atom_site_calc_flag
N1 N3- 4 c 0.58 0.25 0.137 1. 0 d
N2 N3- 8 d 0.453 0.152 -0.005 1. 0 d
P1 P5+ 4 c 0.413 0.25 -0.058 1. 0 d
P2 P5+ 8 d 0.557 0.15 0.09 1. 0 d
Br1 Br1- 4 c 0.574 0.25 -0.19 1. 0 d
Br2 Br1- 4 c 0.111 0.25 -0.098 1. 0 d
Br3 Br1- 8 d 0.851 0.071 0.082 1. 0 d
Br4 Br1- 8 d 0.38 0.05 0.18 1. 0 d

loop_
_atom_type_symbol
_atom_type_oxidation_number
N3- -3.000
P5+ 5.000
Br1- -1.000
